data_7121297
loop_
_publ_author_name
'Huang, Wei'
'Huang, Shuaidan'
'Zhang, Ming'
'Chen, Yancong'
'Zhuang, Gui-Lin'
'Li, Yao'
'Tong, Ming-Liang'
'Yong, Juan'
'Li, Yujie'
'Wu, Dayu'

_publ_section_title
;
 Multifunctional luminescent magnetic cryocooler in a
 Gd<sub>5</sub>Mn<sub>2</sub> pyramidal complex.
;
_journal_issue 33
_journal_name_full 'Chemical communications (Cambridge, England)'
_journal_page_first 4104
_journal_page_last 4107
_journal_paper_doi 10.1039/c8cc00433a
_journal_volume 54
_journal_year 2018
_chemical_formula_sum 'C56 H98 Cl5 Gd5 Mn2 N4 O36'
_chemical_formula_weight 2476.76
_space_group_crystal_system monoclinic
_space_group_IT_number 15
_space_group_name_Hall '-C 2yc'
_space_group_name_H-M_alt 'C 1 2/c 1'
_symmetry_space_group_name_Hall '-C 2yc'
_symmetry_space_group_name_H-M 'C 1 2/c 1'
_atom_sites_solution_hydrogens mixed
_audit_creation_method SHELXL-2014/6
_audit_update_record
;
2018-01-18 deposited with the CCDC.
2018-02-02 downloaded from the CCDC.
;
_cell_angle_alpha 90
_cell_angle_beta 91.092(3)
_cell_angle_gamma 90
_cell_formula_units_Z 4
_cell_length_a 26.495(4)
_cell_length_b 13.471(2)
_cell_length_c 23.632(4)
_cell_measurement_reflns_used 9032
_cell_measurement_temperature 173(2)
_cell_measurement_theta_max 30.06
_cell_measurement_theta_min 2.76
_cell_volume 8433(2)
_computing_cell_refinement 'Bruker SMART'
_computing_data_collection 'Bruker SMART'
_computing_data_reduction 'Bruker SAINT'
_computing_molecular_graphics 'Bruker SHELXTL'
_computing_publication_material 'Bruker SHELXTL'
_computing_structure_refinement 'SHELXL-2014/6 (Sheldrick, 2014)'
_computing_structure_solution 'Bruker SHELXTL'
_diffrn_ambient_temperature 173(2)
_diffrn_measured_fraction_theta_full 0.974
_diffrn_measured_fraction_theta_max 0.999
_diffrn_measurement_device_type 'CCD area detector'
_diffrn_measurement_method 'phi and omega scans'
_diffrn_radiation_type MoK\a
_diffrn_radiation_wavelength 0.71073
_diffrn_reflns_av_R_equivalents 0.1693
_diffrn_reflns_av_unetI/netI 0.1001
_diffrn_reflns_Laue_measured_fraction_full 0.974
_diffrn_reflns_Laue_measured_fraction_max 0.999
_diffrn_reflns_limit_h_max 22
_diffrn_reflns_limit_h_min -31
_diffrn_reflns_limit_k_max 16
_diffrn_reflns_limit_k_min -12
_diffrn_reflns_limit_l_max 28
_diffrn_reflns_limit_l_min -28
_diffrn_reflns_number 23371
_diffrn_reflns_point_group_measured_fraction_full 0.974
_diffrn_reflns_point_group_measured_fraction_max 0.999
_diffrn_reflns_theta_full 25.242
_diffrn_reflns_theta_max 24.998
_diffrn_reflns_theta_min 1.696
_diffrn_source 'sealed tube'
_exptl_absorpt_coefficient_mu 4.405
_exptl_absorpt_correction_T_max 0.7452
_exptl_absorpt_correction_T_min 0.6709
_exptl_absorpt_correction_type multi-scan
_exptl_absorpt_process_details 'SADABS (Bruker, 2014)'
_exptl_crystal_colour yellow
_exptl_crystal_density_diffrn 1.951
_exptl_crystal_description block
_exptl_crystal_F_000 4820
_exptl_crystal_size_max 0.240
_exptl_crystal_size_mid 0.230
_exptl_crystal_size_min 0.220
_refine_diff_density_max 3.114
_refine_diff_density_min -3.046
_refine_diff_density_rms 0.332
_refine_ls_extinction_method none
_refine_ls_goodness_of_fit_ref 1.081
_refine_ls_hydrogen_treatment constr
_refine_ls_matrix_type full
_refine_ls_number_parameters 499
_refine_ls_number_reflns 7425
_refine_ls_number_restraints 36
_refine_ls_restrained_S_all 1.080
_refine_ls_R_factor_all 0.0592
_refine_ls_R_factor_gt 0.0550
_refine_ls_shift/su_max 0.001
_refine_ls_shift/su_mean 0.000
_refine_ls_structure_factor_coef Fsqd
_refine_ls_weighting_details 'w=1/[\s^2^(Fo^2^)+(0.0820P)^2^+77.9779P] where P=(Fo^2^+2Fc^2^)/3'
_refine_ls_weighting_scheme calc
_refine_ls_wR_factor_gt 0.1493
_refine_ls_wR_factor_ref 0.1554
_reflns_Friedel_coverage 0.000
_reflns_number_gt 6814
_reflns_number_total 7425
_reflns_threshold_expression 'I > 2\s(I)'
_cod_data_source_file c8cc00433a2.cif
_cod_data_source_block 1
_cod_depositor_comments 'Adding full bibliography for 7121297.cif.'
_cod_database_code 7121297
_shelx_space_group_comment
;
The symmetry employed for this shelxl refinement is uniquely defined
by the following loop, which should always be used as a source of
symmetry information in preference to the above space-group names.
They are only intended as comments.
;
_shelx_estimated_absorpt_t_min 0.418
_shelx_estimated_absorpt_t_max 0.444
_shelxl_version_number 2014/6

loop_
_space_group_symop_operation_xyz
'x, y, z'
'-x, y, -z+1/2'
'x+1/2, y+1/2, z'
'-x+1/2, y+1/2, -z+1/2'
'-x, -y, -z'
'x, -y, z-1/2'
'-x+1/2, -y+1/2, -z'
'x+1/2, -y+1/2, z-1/2'

loop_
_atom_site_label
_atom_site_type_symbol
_atom_site_fract_x
_atom_site_fract_y
_atom_site_fract_z
_atom_site_U_iso_or_equiv
_atom_site_adp_type
_atom_site_occupancy
_atom_site_site_symmetry_order
_atom_site_calc_flag
_atom_site_refinement_flags_posn
_atom_site_refinement_flags_adp
_atom_site_refinement_flags_occupancy
Gd1 Gd 0.10665(2) 0.77430(3) 0.21817(2) 0.01118(14) Uani 1 1 d . . .
Gd2 Gd 0.0000 0.95455(4) 0.2500 0.01396(15) Uani 1 2 d S T P
Gd3 Gd 0.04233(2) 0.75899(3) 0.36255(2) 0.01353(14) Uani 1 1 d . . .
Mn1 Mn 0.20697(4) 0.90021(9) 0.14736(4) 0.0164(2) Uani 1 1 d . . .
C1 C 0.2021(2) 0.5819(7) 0.2297(3) 0.0239(17) Uani 1 1 d . U .
H1A H 0.2184 0.5516 0.2630 0.036 Uiso 1 1 calc R U .
H1B H 0.2209 0.6414 0.2189 0.036 Uiso 1 1 calc R U .
H1C H 0.2019 0.5344 0.1983 0.036 Uiso 1 1 calc R U .
C2 C 0.1205(3) 0.5369(6) 0.2642(3) 0.0207(15) Uani 1 1 d . . .
C3 C 0.1322(3) 0.4368(7) 0.2677(3) 0.0272(17) Uani 1 1 d . U .
H3 H 0.1644 0.4141 0.2562 0.033 Uiso 1 1 calc R U .
C4 C 0.0970(3) 0.3691(7) 0.2881(4) 0.035(2) Uani 1 1 d . . .
H4 H 0.1048 0.3004 0.2900 0.042 Uiso 1 1 calc R U .
C5 C 0.0504(3) 0.4034(6) 0.3055(4) 0.0313(19) Uani 1 1 d . . .
H5 H 0.0259 0.3573 0.3180 0.038 Uiso 1 1 calc R U .
C6 C 0.0391(3) 0.5044(6) 0.3048(3) 0.0215(15) Uani 1 1 d . . .
C7 C 0.0742(2) 0.5722(6) 0.2846(3) 0.0169(15) Uani 1 1 d . . .
C8 C -0.0117(2) 0.5332(5) 0.3228(3) 0.0167(14) Uani 1 1 d . . .
H8 H -0.0377 0.4846 0.3227 0.020 Uiso 1 1 calc R U .
C9 C -0.3060(3) 0.7829(7) 0.4080(4) 0.0304(19) Uani 1 1 d . U .
H9A H -0.3238 0.7248 0.3927 0.046 Uiso 1 1 calc R U .
H9B H -0.3209 0.8435 0.3918 0.046 Uiso 1 1 calc R U .
H9C H -0.3089 0.7842 0.4492 0.046 Uiso 1 1 calc R U .
C10 C -0.2262(3) 0.6953(6) 0.4120(3) 0.0220(15) Uani 1 1 d . . .
C11 C -0.2436(3) 0.6256(7) 0.4492(3) 0.0312(19) Uani 1 1 d . . .
H11 H -0.2764 0.6321 0.4642 0.037 Uiso 1 1 calc R U .
C12 C -0.2139(3) 0.5470(8) 0.4646(4) 0.042(2) Uani 1 1 d . . .
H12 H -0.2268 0.4973 0.4889 0.051 Uiso 1 1 calc R U .
C13 C -0.1654(3) 0.5393(7) 0.4451(4) 0.034(2) Uani 1 1 d . . .
H13 H -0.1443 0.4863 0.4577 0.041 Uiso 1 1 calc R U .
C14 C -0.1466(3) 0.6106(6) 0.4062(3) 0.0167(14) Uani 1 1 d . . .
C15 C -0.1773(2) 0.6900(6) 0.3898(3) 0.0158(14) Uani 1 1 d . . .
C16 C -0.0950(2) 0.5951(6) 0.3885(3) 0.0183(15) Uani 1 1 d . . .
H16 H -0.0757 0.5457 0.4077 0.022 Uiso 1 1 calc R U .
C17 C 0.1084(3) 0.5483(8) 0.4205(4) 0.039(2) Uani 1 1 d . . .
H17A H 0.1255 0.5520 0.3842 0.059 Uiso 1 1 calc R U .
H17B H 0.0957 0.4808 0.4262 0.059 Uiso 1 1 calc R U .
H17C H 0.1324 0.5651 0.4512 0.059 Uiso 1 1 calc R U .
C18 C 0.1641(4) 0.7699(11) 0.4260(5) 0.060(3) Uani 1 1 d . . .
H18A H 0.1787 0.8368 0.4270 0.091 Uiso 1 1 calc R U .
H18B H 0.1913 0.7206 0.4264 0.091 Uiso 1 1 calc R U .
H18C H 0.1430 0.7602 0.4591 0.091 Uiso 1 1 calc R U .
C19 C 0.0414(3) 0.9602(8) 0.4571(4) 0.039(2) Uani 1 1 d . . .
H19A H 0.0086 0.9799 0.4406 0.058 Uiso 1 1 calc R U .
H19B H 0.0615 1.0196 0.4656 0.058 Uiso 1 1 calc R U .
H19C H 0.0361 0.9227 0.4920 0.058 Uiso 1 1 calc R U .
C21 C -0.0516(3) 0.7964(6) 0.4534(3) 0.0195(15) Uani 1 1 d . . .
C23 C 0.1508(3) 1.1140(6) 0.2014(4) 0.036(2) Uani 1 1 d . . .
H23A H 0.1313 1.1725 0.1897 0.055 Uiso 1 1 calc R U .
H23B H 0.1783 1.1031 0.1749 0.055 Uiso 1 1 calc R U .
H23C H 0.1650 1.1247 0.2395 0.055 Uiso 1 1 calc R U .
C24 C 0.1169(3) 1.0247(6) 0.2016(3) 0.0220(16) Uani 1 1 d . . .
C25 C 0.1612(3) 1.0129(7) 0.0338(4) 0.037(2) Uani 1 1 d . . .
H25A H 0.1337 1.0542 0.0479 0.055 Uiso 1 1 calc R U .
H25B H 0.1543 0.9955 -0.0058 0.055 Uiso 1 1 calc R U .
H25C H 0.1931 1.0498 0.0367 0.055 Uiso 1 1 calc R U .
C26 C 0.2229(3) 0.8336(6) 0.2741(3) 0.0198(15) Uani 1 1 d . . .
C27 C 0.2549(3) 0.8299(8) 0.3269(4) 0.033(2) Uani 1 1 d . . .
H27A H 0.2906 0.8313 0.3170 0.050 Uiso 1 1 calc R U .
H27B H 0.2477 0.7687 0.3477 0.050 Uiso 1 1 calc R U .
H27C H 0.2473 0.8873 0.3507 0.050 Uiso 1 1 calc R U .
N1 N -0.0220(2) 0.6226(5) 0.3387(2) 0.0163(12) Uani 1 1 d . . .
N2 N -0.0735(2) 0.6439(5) 0.3482(2) 0.0154(12) Uani 1 1 d . . .
Cl1 Cl 0.26390(7) 1.03249(15) 0.12511(8) 0.0249(4) Uani 1 1 d . . .
Cl2 Cl 0.13791(8) 1.03391(19) 0.35681(9) 0.0374(5) Uani 1 1 d . . .
O1 O 0.06595(17) 0.6700(4) 0.28250(19) 0.0164(10) Uani 1 1 d . . .
O2 O 0.15062(17) 0.6091(4) 0.2429(2) 0.0185(10) Uani 1 1 d . . .
O3 O -0.16277(17) 0.7609(4) 0.35361(19) 0.0125(10) Uani 1 1 d . . .
O4 O -0.25291(18) 0.7775(4) 0.3933(2) 0.0210(11) Uani 1 1 d . U .
O5 O 0.17746(17) 0.8038(4) 0.27686(19) 0.0193(11) Uani 1 1 d . . .
O6 O 0.24133(18) 0.8666(4) 0.2282(2) 0.0226(11) Uani 1 1 d . . .
O7 O 0.07184(19) 1.0367(4) 0.2139(2) 0.0251(12) Uani 1 1 d . . .
O8 O 0.13585(18) 0.9397(4) 0.1906(2) 0.0200(11) Uani 1 1 d . . .
O9 O -0.07150(18) 0.8641(4) 0.4247(2) 0.0236(12) Uani 1 1 d . . .
O11 O 0.0670(2) 0.9007(5) 0.4184(2) 0.0324(14) Uani 1 1 d . . .
H11A H 0.0778 0.9417 0.3942 0.039 Uiso 1 1 d R U .
O12 O 0.13342(18) 0.7582(5) 0.3744(2) 0.0258(12) Uani 1 1 d . U .
H12A H 0.1437 0.8033 0.3523 0.031 Uiso 1 1 d R U .
O13 O 0.06608(18) 0.6187(5) 0.4206(2) 0.0261(13) Uani 1 1 d . . .
O14 O 0.0279(2) 1.0668(5) 0.3235(3) 0.0383(15) Uani 1 1 d . . .
H14A H 0.0566 1.0860 0.3123 0.046 Uiso 1 1 d R U .
O15 O 0.16504(19) 0.9244(5) 0.0669(2) 0.0257(12) Uani 1 1 d . . .
H15A H 0.1348 0.9085 0.0743 0.031 Uiso 1 1 d R U .
O17 O -0.02907(16) 0.8386(4) 0.32020(17) 0.0140(10) Uani 1 1 d . . .
H17H H -0.0408 0.8833 0.3511 0.017 Uiso 1 1 d R U .
O18 O 0.07083(16) 0.8702(4) 0.29171(18) 0.0170(11) Uani 1 1 d . . .
H18H H 0.0959 0.9184 0.3078 0.020 Uiso 1 1 d R U .
O10 O -0.01018(18) 0.7548(4) 0.4400(2) 0.0191(11) Uani 1 1 d . . .
H13B H 0.0446 0.5962 0.3906 0.023 Uiso 1 1 d R U .
Cl3 Cl 0.0000 0.5000 0.5000 0.0364(7) Uani 1 2 d S . P
C20 C -0.0762(3) 0.7593(7) 0.5068(4) 0.0300(19) Uani 1 1 d . . .
H20A H -0.0555 0.7064 0.5237 0.045 Uiso 1 1 calc R U .
H20B H -0.0792 0.8141 0.5337 0.045 Uiso 1 1 calc R U .
H20C H -0.1099 0.7332 0.4974 0.045 Uiso 1 1 calc R U .
O2W O -0.0399(3) 0.3461(7) 0.4076(3) 0.062(2) Uani 1 1 d . . .
C1W C -0.0763(5) 0.2849(10) 0.4340(5) 0.059(3) Uani 1 1 d . . .
H1WA H -0.1054 0.3253 0.4447 0.088 Uiso 1 1 calc R U .
H1WB H -0.0613 0.2541 0.4678 0.088 Uiso 1 1 calc R U .
H1WC H -0.0875 0.2330 0.4075 0.088 Uiso 1 1 calc R U .
C22 C 0.0089(6) 1.1521(10) 0.3466(7) 0.078(4) Uani 1 1 d . U .
H22A H 0.0320 1.1762 0.3764 0.117 Uiso 1 1 calc R U .
H22B H 0.0052 1.2028 0.3171 0.117 Uiso 1 1 calc R U .
H22C H -0.0241 1.1382 0.3629 0.117 Uiso 1 1 calc R U .
H2WA H -0.0185 0.3856 0.4339 0.117 Uiso 1 1 d R U .

loop_
_atom_site_aniso_label
_atom_site_aniso_U_11
_atom_site_aniso_U_22
_atom_site_aniso_U_33
_atom_site_aniso_U_23
_atom_site_aniso_U_13
_atom_site_aniso_U_12
Gd1 0.0073(2) 0.0147(2) 0.0116(2) -0.00076(12) 0.00451(12) -0.00091(11)
Gd2 0.0117(2) 0.0137(3) 0.0167(3) 0.000 0.00740(17) 0.000
Gd3 0.0079(2) 0.0226(2) 0.0103(2) 0.00056(12) 0.00415(13) 0.00030(12)
Mn1 0.0099(5) 0.0198(6) 0.0199(5) 0.0014(4) 0.0079(4) -0.0041(4)
C1 0.007(3) 0.033(5) 0.032(4) 0.009(3) 0.011(3) 0.005(3)
C2 0.011(3) 0.028(4) 0.023(3) 0.006(3) 0.006(3) 0.002(3)
C3 0.023(4) 0.026(4) 0.033(4) 0.002(3) 0.016(3) 0.011(3)
C4 0.025(4) 0.021(5) 0.059(6) 0.010(4) 0.020(4) 0.013(3)
C5 0.026(4) 0.016(4) 0.052(5) 0.005(4) 0.018(4) 0.003(3)
C6 0.018(4) 0.020(4) 0.027(4) 0.002(3) 0.009(3) 0.004(3)
C7 0.013(3) 0.018(4) 0.020(3) 0.001(3) 0.005(3) 0.004(3)
C8 0.011(3) 0.016(4) 0.023(3) 0.005(3) 0.008(3) 0.000(3)
C9 0.009(3) 0.032(5) 0.051(5) 0.001(4) 0.009(3) -0.001(3)
C10 0.019(3) 0.024(4) 0.023(3) 0.001(3) 0.008(3) 0.000(3)
C11 0.021(4) 0.040(5) 0.034(4) 0.012(4) 0.019(3) 0.002(4)
C12 0.030(5) 0.054(7) 0.044(5) 0.028(5) 0.020(4) 0.005(4)
C13 0.022(4) 0.041(6) 0.041(5) 0.022(4) 0.016(3) 0.001(4)
C14 0.016(3) 0.019(4) 0.015(3) 0.005(3) 0.004(2) -0.003(3)
C15 0.014(3) 0.014(4) 0.020(3) -0.001(3) 0.007(2) -0.002(3)
C16 0.005(3) 0.026(4) 0.024(3) 0.000(3) 0.006(2) -0.001(3)
C17 0.026(4) 0.059(7) 0.033(4) 0.015(4) 0.006(3) 0.029(4)
C18 0.041(6) 0.097(11) 0.044(6) -0.011(6) 0.014(5) 0.006(6)
C19 0.030(4) 0.044(6) 0.043(5) -0.016(4) 0.010(4) 0.003(4)
C21 0.012(3) 0.032(4) 0.015(3) -0.003(3) 0.006(2) -0.004(3)
C23 0.031(4) 0.016(4) 0.062(6) -0.004(4) 0.024(4) -0.007(4)
C24 0.026(4) 0.018(4) 0.023(4) -0.004(3) 0.016(3) -0.004(3)
C25 0.027(4) 0.033(5) 0.050(5) 0.014(4) 0.000(4) -0.002(4)
C26 0.013(3) 0.021(4) 0.026(4) -0.004(3) 0.008(3) -0.001(3)
C27 0.021(4) 0.047(6) 0.032(4) 0.007(4) -0.002(3) -0.008(4)
N1 0.009(3) 0.018(3) 0.022(3) 0.003(2) 0.006(2) 0.001(2)
N2 0.009(3) 0.020(3) 0.017(3) 0.000(2) 0.004(2) -0.004(2)
Cl1 0.0193(8) 0.0285(11) 0.0271(9) 0.0003(8) 0.0094(7) -0.0104(7)
Cl2 0.0267(10) 0.0465(14) 0.0392(11) -0.0145(10) 0.0067(8) -0.0187(9)
O1 0.010(2) 0.022(3) 0.018(2) 0.003(2) 0.0053(17) 0.0033(19)
O2 0.010(2) 0.021(3) 0.025(2) 0.002(2) 0.0105(18) 0.004(2)
O3 0.008(2) 0.018(3) 0.011(2) 0.0004(18) 0.0072(17) 0.0011(18)
O4 0.008(2) 0.030(3) 0.026(3) 0.004(2) 0.0090(19) 0.001(2)
O5 0.015(2) 0.029(3) 0.014(2) -0.001(2) 0.0030(18) -0.006(2)
O6 0.016(2) 0.036(3) 0.016(2) 0.003(2) 0.0014(18) -0.008(2)
O7 0.017(3) 0.024(3) 0.035(3) 0.002(2) 0.012(2) -0.004(2)
O8 0.017(2) 0.018(3) 0.025(2) 0.000(2) 0.0122(19) -0.004(2)
O9 0.016(2) 0.035(3) 0.021(2) -0.004(2) 0.0060(19) 0.006(2)
O11 0.028(3) 0.047(4) 0.023(3) -0.013(3) 0.012(2) -0.012(3)
O12 0.010(2) 0.048(4) 0.020(3) 0.008(2) 0.0087(19) -0.001(2)
O13 0.014(2) 0.040(4) 0.025(3) 0.011(2) 0.0052(19) 0.009(2)
O14 0.032(3) 0.028(4) 0.056(4) -0.024(3) 0.021(3) -0.007(3)
O15 0.016(2) 0.037(3) 0.025(3) 0.012(2) 0.0065(19) -0.005(2)
O17 0.012(2) 0.019(3) 0.010(2) -0.0033(18) 0.0032(17) -0.0010(18)
O18 0.014(2) 0.018(3) 0.019(2) -0.0039(19) 0.0072(19) -0.0006(18)
O10 0.011(2) 0.032(3) 0.015(2) 0.000(2) 0.0063(19) 0.002(2)
Cl3 0.0325(15) 0.0366(18) 0.0404(16) 0.0152(13) 0.0102(12) -0.0008(13)
C20 0.029(4) 0.035(5) 0.026(4) 0.000(3) 0.014(3) 0.000(4)
O2W 0.084(6) 0.053(5) 0.049(4) 0.006(4) 0.009(4) -0.008(4)
C1W 0.059(7) 0.062(8) 0.057(7) -0.002(6) 0.014(5) -0.007(6)
C22 0.079(8) 0.045(7) 0.110(10) -0.038(7) -0.015(7) 0.020(6)

loop_
_atom_type_symbol
_atom_type_description
_atom_type_scat_dispersion_real
_atom_type_scat_dispersion_imag
_atom_type_scat_source
C C 0.0033 0.0016 'International Tables Vol C Tables 4.2.6.8 and 6.1.1.4'
H H 0.0000 0.0000 'International Tables Vol C Tables 4.2.6.8 and 6.1.1.4'
N N 0.0061 0.0033 'International Tables Vol C Tables 4.2.6.8 and 6.1.1.4'
O O 0.0106 0.0060 'International Tables Vol C Tables 4.2.6.8 and 6.1.1.4'
Cl Cl 0.1484 0.1585 'International Tables Vol C Tables 4.2.6.8 and 6.1.1.4'
Mn Mn 0.3368 0.7283 'International Tables Vol C Tables 4.2.6.8 and 6.1.1.4'
Gd Gd -0.1653 3.9035 'International Tables Vol C Tables 4.2.6.8 and 6.1.1.4'

loop_
_geom_angle_atom_site_label_1
_geom_angle_atom_site_label_2
_geom_angle_atom_site_label_3
_geom_angle
_geom_angle_site_symmetry_1
_geom_angle_site_symmetry_3
O3 Gd1 O5 85.87(16) 2 .
O3 Gd1 O1 138.36(18) 2 .
O5 Gd1 O1 95.19(17) . .
O3 Gd1 O18 149.37(18) 2 .
O5 Gd1 O18 78.56(16) . .
O1 Gd1 O18 69.93(19) . .
O3 Gd1 O17 108.29(15) 2 2
O5 Gd1 O17 146.54(19) . 2
O1 Gd1 O17 93.45(16) . 2
O18 Gd1 O17 74.24(15) . 2
O3 Gd1 O8 70.21(17) 2 .
O5 Gd1 O8 75.52(18) . .
O1 Gd1 O8 150.15(17) . .
O18 Gd1 O8 80.37(17) . .
O17 Gd1 O8 80.99(17) 2 .
O3 Gd1 N2 72.83(18) 2 2
O5 Gd1 N2 139.16(19) . 2
O1 Gd1 N2 79.96(18) . 2
O18 Gd1 N2 134.35(17) . 2
O17 Gd1 N2 74.22(18) 2 2
O8 Gd1 N2 125.49(18) . 2
O3 Gd1 O2 78.58(16) 2 .
O5 Gd1 O2 70.06(18) . .
O1 Gd1 O2 63.07(15) . .
O18 Gd1 O2 119.28(16) . .
O17 Gd1 O2 141.33(17) 2 .
O8 Gd1 O2 134.64(16) . .
N2 Gd1 O2 71.77(17) 2 .
O3 Gd1 Mn1 36.27(12) 2 .
O5 Gd1 Mn1 66.73(12) . .
O1 Gd1 Mn1 159.57(11) . .
O18 Gd1 Mn1 113.15(13) . .
O17 Gd1 Mn1 106.88(11) 2 .
O8 Gd1 Mn1 37.54(11) . .
N2 Gd1 Mn1 107.07(13) 2 .
O2 Gd1 Mn1 100.27(10) . .
O3 Gd1 Gd2 133.83(12) 2 .
O5 Gd1 Gd2 111.28(13) . .
O1 Gd1 Gd2 84.37(12) . .
O18 Gd1 Gd2 37.05(11) . .
O17 Gd1 Gd2 37.76(11) 2 .
O8 Gd1 Gd2 73.27(11) . .
N2 Gd1 Gd2 108.55(13) 2 .
O2 Gd1 Gd2 147.15(10) . .
Mn1 Gd1 Gd2 110.42(2) . .
O3 Gd1 Gd3 163.69(12) 2 .
O5 Gd1 Gd3 81.23(11) . .
O1 Gd1 Gd3 34.62(13) . .
O18 Gd1 Gd3 36.03(13) . .
O17 Gd1 Gd3 87.91(10) 2 .
O8 Gd1 Gd3 115.56(11) . .
N2 Gd1 Gd3 111.21(13) 2 .
O2 Gd1 Gd3 87.63(10) . .
Mn1 Gd1 Gd3 141.46(2) . .
Gd2 Gd1 Gd3 61.096(9) . .
O7 Gd2 O7 124.4(3) . 2
O7 Gd2 O18 134.58(17) . 2
O7 Gd2 O18 75.02(18) 2 2
O7 Gd2 O18 75.02(18) . .
O7 Gd2 O18 134.58(17) 2 .
O18 Gd2 O18 123.2(3) 2 .
O7 Gd2 O14 74.3(2) . .
O7 Gd2 O14 71.7(2) 2 .
O18 Gd2 O14 145.46(18) 2 .
O18 Gd2 O14 76.9(2) . .
O7 Gd2 O14 71.7(2) . 2
O7 Gd2 O14 74.3(2) 2 2
O18 Gd2 O14 76.9(2) 2 2
O18 Gd2 O14 145.46(18) . 2
O14 Gd2 O14 102.2(4) . 2
O7 Gd2 O17 77.67(18) . 2
O7 Gd2 O17 144.74(17) 2 2
O18 Gd2 O17 70.57(15) 2 2
O18 Gd2 O17 73.59(15) . 2
O14 Gd2 O17 143.48(17) . 2
O14 Gd2 O17 90.5(2) 2 2
O7 Gd2 O17 144.74(17) . .
O7 Gd2 O17 77.67(18) 2 .
O18 Gd2 O17 73.59(15) 2 .
O18 Gd2 O17 70.57(15) . .
O14 Gd2 O17 90.5(2) . .
O14 Gd2 O17 143.48(17) 2 .
O17 Gd2 O17 99.4(2) 2 .
O7 Gd2 Gd1 67.90(14) . .
O7 Gd2 Gd1 166.00(14) 2 .
O18 Gd2 Gd1 101.23(12) 2 .
O18 Gd2 Gd1 36.81(11) . .
O14 Gd2 Gd1 108.88(15) . .
O14 Gd2 Gd1 118.43(15) 2 .
O17 Gd2 Gd1 37.35(10) 2 .
O17 Gd2 Gd1 88.33(11) . .
O7 Gd2 Gd1 166.00(14) . 2
O7 Gd2 Gd1 67.90(14) 2 2
O18 Gd2 Gd1 36.81(11) 2 2
O18 Gd2 Gd1 101.23(12) . 2
O14 Gd2 Gd1 118.43(15) . 2
O14 Gd2 Gd1 108.88(15) 2 2
O17 Gd2 Gd1 88.33(11) 2 2
O17 Gd2 Gd1 37.35(10) . 2
Gd1 Gd2 Gd1 100.849(19) . 2
O7 Gd2 Gd3 107.00(13) . 2
O7 Gd2 Gd3 109.78(13) 2 2
O18 Gd2 Gd3 35.21(11) 2 2
O18 Gd2 Gd3 99.99(12) . 2
O14 Gd2 Gd3 176.29(18) . 2
O14 Gd2 Gd3 81.46(18) 2 2
O17 Gd2 Gd3 35.38(10) 2 2
O17 Gd2 Gd3 86.57(11) . 2
Gd1 Gd2 Gd3 68.841(13) . 2
Gd1 Gd2 Gd3 59.921(11) 2 2
O7 Gd2 Gd3 109.78(13) . .
O7 Gd2 Gd3 107.00(13) 2 .
O18 Gd2 Gd3 99.99(12) 2 .
O18 Gd2 Gd3 35.21(11) . .
O14 Gd2 Gd3 81.46(18) . .
O14 Gd2 Gd3 176.29(18) 2 .
O17 Gd2 Gd3 86.57(11) 2 .
O17 Gd2 Gd3 35.38(10) . .
Gd1 Gd2 Gd3 59.920(11) . .
Gd1 Gd2 Gd3 68.841(13) 2 .
Gd3 Gd2 Gd3 94.837(19) 2 .
O10 Gd3 O1 143.17(19) . .
O10 Gd3 O17 81.89(16) . .
O1 Gd3 O17 96.54(16) . .
O10 Gd3 O18 140.64(18) . .
O1 Gd3 O18 70.09(18) . .
O17 Gd3 O18 71.38(15) . .
O10 Gd3 O11 75.34(19) . .
O1 Gd3 O11 141.09(17) . .
O17 Gd3 O11 94.51(19) . .
O18 Gd3 O11 78.47(19) . .
O10 Gd3 O13 71.70(18) . .
O1 Gd3 O13 89.30(18) . .
O17 Gd3 O13 142.13(17) . .
O18 Gd3 O13 144.14(16) . .
O11 Gd3 O13 104.1(2) . .
O10 Gd3 O12 121.27(18) . .
O1 Gd3 O12 79.04(18) . .
O17 Gd3 O12 146.37(18) . .
O18 Gd3 O12 75.86(17) . .
O11 Gd3 O12 71.4(2) . .
O13 Gd3 O12 71.48(18) . .
O10 Gd3 N1 75.49(18) . .
O1 Gd3 N1 68.98(18) . .
O17 Gd3 N1 73.16(19) . .
O18 Gd3 N1 121.02(17) . .
O11 Gd3 N1 149.63(18) . .
O13 Gd3 N1 74.25(19) . .
O12 Gd3 N1 132.8(2) . .
O10 Gd3 Gd1 169.35(12) . .
O1 Gd3 Gd1 34.82(13) . .
O17 Gd3 Gd1 87.98(10) . .
O18 Gd3 Gd1 35.98(12) . .
O11 Gd3 Gd1 108.91(13) . .
O13 Gd3 Gd1 115.55(12) . .
O12 Gd3 Gd1 69.28(12) . .
N1 Gd3 Gd1 98.49(13) . .
O10 Gd3 Gd2 112.71(13) . .
O1 Gd3 Gd2 82.65(12) . .
O17 Gd3 Gd2 36.01(11) . .
O18 Gd3 Gd2 35.39(11) . .
O11 Gd3 Gd2 84.81(16) . .
O13 Gd3 Gd2 170.92(14) . .
O12 Gd3 Gd2 110.81(13) . .
N1 Gd3 Gd2 98.82(13) . .
Gd1 Gd3 Gd2 58.984(11) . .
O10 Gd3 H13B 76.2 . .
O1 Gd3 H13B 74.8 . .
O17 Gd3 H13B 124.7 . .
O18 Gd3 H13B 143.0 . .
O11 Gd3 H13B 126.6 . .
O13 Gd3 H13B 23.2 . .
O12 Gd3 H13B 86.7 . .
N1 Gd3 H13B 52.5 . .
Gd1 Gd3 H13B 107.3 . .
Gd2 Gd3 H13B 148.3 . .
O6 Mn1 O15 173.9(2) . .
O6 Mn1 O3 92.64(19) . 2
O15 Mn1 O3 81.86(19) . 2
O6 Mn1 O8 89.42(19) . .
O15 Mn1 O8 86.78(19) . .
O3 Mn1 O8 75.80(18) 2 .
O6 Mn1 O4 90.1(2) . 2
O15 Mn1 O4 90.4(2) . 2
O3 Mn1 O4 70.53(18) 2 2
O8 Mn1 O4 146.27(19) . 2
O6 Mn1 Cl1 95.38(15) . .
O15 Mn1 Cl1 90.57(15) . .
O3 Mn1 Cl1 164.30(14) 2 .
O8 Mn1 Cl1 117.68(15) . .
O4 Mn1 Cl1 95.93(14) 2 .
O6 Mn1 Gd1 77.95(13) . .
O15 Mn1 Gd1 96.09(13) . .
O3 Mn1 Gd1 37.64(12) 2 .
O8 Mn1 Gd1 42.14(14) . .
O4 Mn1 Gd1 105.07(14) 2 .
Cl1 Mn1 Gd1 157.87(6) . .
O2 C1 H1A 109.5 . .
O2 C1 H1B 109.5 . .
H1A C1 H1B 109.5 . .
O2 C1 H1C 109.5 . .
H1A C1 H1C 109.5 . .
H1B C1 H1C 109.5 . .
O2 C2 C3 125.8(6) . .
O2 C2 C7 113.9(7) . .
C3 C2 C7 120.3(7) . .
C2 C3 C4 120.3(7) . .
C2 C3 H3 119.9 . .
C4 C3 H3 119.9 . .
C5 C4 C3 119.3(8) . .
C5 C4 H4 120.4 . .
C3 C4 H4 120.4 . .
C4 C5 C6 120.9(8) . .
C4 C5 H5 119.5 . .
C6 C5 H5 119.5 . .
C7 C6 C5 120.0(7) . .
C7 C6 C8 123.1(7) . .
C5 C6 C8 116.9(7) . .
O1 C7 C6 123.4(6) . .
O1 C7 C2 117.5(6) . .
C6 C7 C2 119.1(7) . .
N1 C8 C6 121.9(7) . .
N1 C8 H8 119.0 . .
C6 C8 H8 119.0 . .
O4 C9 H9A 109.5 . .
O4 C9 H9B 109.5 . .
H9A C9 H9B 109.5 . .
O4 C9 H9C 109.5 . .
H9A C9 H9C 109.5 . .
H9B C9 H9C 109.5 . .
C11 C10 O4 125.2(7) . .
C11 C10 C15 121.8(7) . .
O4 C10 C15 113.1(6) . .
C12 C11 C10 120.3(7) . .
C12 C11 H11 119.9 . .
C10 C11 H11 119.9 . .
C11 C12 C13 120.3(8) . .
C11 C12 H12 119.8 . .
C13 C12 H12 119.8 . .
C12 C13 C14 120.3(8) . .
C12 C13 H13 119.9 . .
C14 C13 H13 119.9 . .
C15 C14 C13 119.1(6) . .
C15 C14 C16 125.3(6) . .
C13 C14 C16 115.6(7) . .
O3 C15 C14 123.3(6) . .
O3 C15 C10 118.5(6) . .
C14 C15 C10 118.2(6) . .
N2 C16 C14 124.6(7) . .
N2 C16 H16 117.7 . .
C14 C16 H16 117.7 . .
O13 C17 H17A 109.5 . .
O13 C17 H17B 109.5 . .
H17A C17 H17B 109.5 . .
O13 C17 H17C 109.5 . .
H17A C17 H17C 109.5 . .
H17B C17 H17C 109.5 . .
O12 C18 H18A 109.5 . .
O12 C18 H18B 109.5 . .
H18A C18 H18B 109.5 . .
O12 C18 H18C 109.5 . .
H18A C18 H18C 109.5 . .
H18B C18 H18C 109.5 . .
O11 C19 H19A 109.5 . .
O11 C19 H19B 109.5 . .
H19A C19 H19B 109.5 . .
O11 C19 H19C 109.5 . .
H19A C19 H19C 109.5 . .
H19B C19 H19C 109.5 . .
O9 C21 O10 122.7(6) . .
O9 C21 C20 120.7(7) . .
O10 C21 C20 116.6(7) . .
C24 C23 H23A 109.5 . .
C24 C23 H23B 109.5 . .
H23A C23 H23B 109.5 . .
C24 C23 H23C 109.5 . .
H23A C23 H23C 109.5 . .
H23B C23 H23C 109.5 . .
O7 C24 O8 123.0(7) . .
O7 C24 C23 118.2(7) . .
O8 C24 C23 118.8(7) . .
O15 C25 H25A 109.5 . .
O15 C25 H25B 109.5 . .
H25A C25 H25B 109.5 . .
O15 C25 H25C 109.5 . .
H25A C25 H25C 109.5 . .
H25B C25 H25C 109.5 . .
O5 C26 O6 122.0(6) . .
O5 C26 C27 117.9(6) . .
O6 C26 C27 120.1(6) . .
C26 C27 H27A 109.5 . .
C26 C27 H27B 109.5 . .
H27A C27 H27B 109.5 . .
C26 C27 H27C 109.5 . .
H27A C27 H27C 109.5 . .
H27B C27 H27C 109.5 . .
C8 N1 N2 116.4(6) . .
C8 N1 Gd3 126.1(4) . .
N2 N1 Gd3 117.3(4) . .
C16 N2 N1 116.9(6) . .
C16 N2 Gd1 131.4(5) . 2
N1 N2 Gd1 111.8(4) . 2
C7 O1 Gd3 121.4(4) . .
C7 O1 Gd1 122.5(4) . .
Gd3 O1 Gd1 110.6(2) . .
C2 O2 C1 117.4(6) . .
C2 O2 Gd1 115.8(4) . .
C1 O2 Gd1 126.3(4) . .
C15 O3 Mn1 116.8(4) . 2
C15 O3 Gd1 136.7(4) . 2
Mn1 O3 Gd1 106.1(2) 2 2
C10 O4 C9 117.1(6) . .
C10 O4 Mn1 116.2(4) . 2
C9 O4 Mn1 126.2(5) . 2
C26 O5 Gd1 140.4(4) . .
C26 O6 Mn1 131.8(4) . .
C24 O7 Gd2 143.4(5) . .
C24 O8 Mn1 130.2(5) . .
C24 O8 Gd1 129.3(4) . .
Mn1 O8 Gd1 100.3(2) . .
C19 O11 Gd3 133.1(5) . .
C19 O11 H11A 104.0 . .
Gd3 O11 H11A 103.8 . .
C18 O12 Gd3 129.3(5) . .
C18 O12 H12A 104.8 . .
Gd3 O12 H12A 104.8 . .
C17 O13 Gd3 134.1(5) . .
C17 O13 H13B 103.9 . .
Gd3 O13 H13B 71.3 . .
C22 O14 Gd2 134.6(7) . .
C22 O14 H14A 101.9 . .
Gd2 O14 H14A 103.3 . .
C25 O15 Mn1 128.6(5) . .
C25 O15 H15A 105.4 . .
Mn1 O15 H15A 104.3 . .
Gd3 O17 Gd1 131.8(2) . 2
Gd3 O17 Gd2 108.61(16) . .
Gd1 O17 Gd2 104.88(16) 2 .
Gd3 O17 H17H 102.7 . .
Gd1 O17 H17H 102.7 2 .
Gd2 O17 H17H 102.6 . .
Gd1 O18 Gd3 108.0(2) . .
Gd1 O18 Gd2 106.14(17) . .
Gd3 O18 Gd2 109.40(17) . .
Gd1 O18 H18H 111.0 . .
Gd3 O18 H18H 111.1 . .
Gd2 O18 H18H 111.0 . .
C21 O10 Gd3 135.7(5) . .
C21 C20 H20A 109.5 . .
C21 C20 H20B 109.5 . .
H20A C20 H20B 109.5 . .
C21 C20 H20C 109.5 . .
H20A C20 H20C 109.5 . .
H20B C20 H20C 109.5 . .
C1W O2W H2WA 115.0 . .
O2W C1W H1WA 109.5 . .
O2W C1W H1WB 109.5 . .
H1WA C1W H1WB 109.5 . .
O2W C1W H1WC 109.5 . .
H1WA C1W H1WC 109.5 . .
H1WB C1W H1WC 109.5 . .
O14 C22 H22A 109.5 . .
O14 C22 H22B 109.5 . .
H22A C22 H22B 109.5 . .
O14 C22 H22C 109.5 . .
H22A C22 H22C 109.5 . .
H22B C22 H22C 109.5 . .

loop_
_geom_bond_atom_site_label_1
_geom_bond_atom_site_label_2
_geom_bond_distance
_geom_bond_site_symmetry_2
Gd1 O3 2.284(4) 2
Gd1 O5 2.346(5) .
Gd1 O1 2.347(5) .
Gd1 O18 2.377(5) .
Gd1 O17 2.393(4) 2
Gd1 O8 2.451(5) .
Gd1 N2 2.503(6) 2
Gd1 O2 2.574(5) .
Gd1 Mn1 3.5933(11) .
Gd1 Gd2 3.8116(6) .
Gd1 Gd3 3.8485(6) .
Gd2 O7 2.374(5) .
Gd2 O7 2.374(5) 2
Gd2 O18 2.391(5) 2
Gd2 O18 2.391(5) .
Gd2 O14 2.409(6) .
Gd2 O14 2.409(6) 2
Gd2 O17 2.415(5) 2
Gd2 O17 2.415(5) .
Gd2 Gd1 3.8117(6) 2
Gd2 Gd3 3.8934(6) 2
Gd2 Gd3 3.8935(6) .
Gd3 O10 2.321(5) .
Gd3 O1 2.335(5) .
Gd3 O17 2.379(4) .
Gd3 O18 2.380(5) .
Gd3 O11 2.404(6) .
Gd3 O13 2.413(5) .
Gd3 O12 2.425(5) .
Gd3 N1 2.563(6) .
Gd3 H13B 2.2914 .
Mn1 O6 2.149(5) .
Mn1 O15 2.208(5) .
Mn1 O3 2.212(5) 2
Mn1 O8 2.225(5) .
Mn1 O4 2.277(5) 2
Mn1 Cl1 2.399(2) .
C1 O2 1.453(8) .
C1 H1A 0.9800 .
C1 H1B 0.9800 .
C1 H1C 0.9800 .
C2 O2 1.361(9) .
C2 C3 1.385(12) .
C2 C7 1.410(10) .
C3 C4 1.398(12) .
C3 H3 0.9500 .
C4 C5 1.386(11) .
C4 H4 0.9500 .
C5 C6 1.394(12) .
C5 H5 0.9500 .
C6 C7 1.393(11) .
C6 C8 1.472(9) .
C7 O1 1.336(10) .
C8 N1 1.292(10) .
C8 H8 0.9500 .
C9 O4 1.456(8) .
C9 H9A 0.9800 .
C9 H9B 0.9800 .
C9 H9C 0.9800 .
C10 C11 1.372(11) .
C10 O4 1.382(10) .
C10 C15 1.407(10) .
C11 C12 1.364(13) .
C11 H11 0.9500 .
C12 C13 1.379(12) .
C12 H12 0.9500 .
C13 C14 1.426(11) .
C13 H13 0.9500 .
C14 C15 1.394(10) .
C14 C16 1.451(9) .
C15 O3 1.344(9) .
C16 N2 1.298(9) .
C16 H16 0.9500 .
C17 O13 1.469(9) .
C17 H17A 0.9800 .
C17 H17B 0.9800 .
C17 H17C 0.9800 .
C18 O12 1.460(13) .
C18 H18A 0.9800 .
C18 H18B 0.9800 .
C18 H18C 0.9800 .
C19 O11 1.400(10) .
C19 H19A 0.9800 .
C19 H19B 0.9800 .
C19 H19C 0.9800 .
C21 O9 1.249(10) .
C21 O10 1.278(9) .
C21 C20 1.515(10) .
C23 C24 1.501(11) .
C23 H23A 0.9800 .
C23 H23B 0.9800 .
C23 H23C 0.9800 .
C24 O7 1.246(9) .
C24 O8 1.278(10) .
C25 O15 1.429(11) .
C25 H25A 0.9800 .
C25 H25B 0.9800 .
C25 H25C 0.9800 .
C26 O5 1.273(8) .
C26 O6 1.277(9) .
C26 C27 1.496(10) .
C27 H27A 0.9800 .
C27 H27B 0.9800 .
C27 H27C 0.9800 .
N1 N2 1.415(8) .
N2 Gd1 2.503(6) 2
O3 Mn1 2.212(5) 2
O3 Gd1 2.284(4) 2
O4 Mn1 2.277(5) 2
O11 H11A 0.8501 .
O12 H12A 0.8500 .
O13 H13B 0.9519 .
O14 C22 1.372(13) .
O14 H14A 0.8502 .
O15 H15A 0.8498 .
O17 Gd1 2.393(4) 2
O17 H17H 1.0001 .
O18 H18H 1.0000 .
C20 H20A 0.9800 .
C20 H20B 0.9800 .
C20 H20C 0.9800 .
O2W C1W 1.422(14) .
O2W H2WA 0.9892 .
C1W H1WA 0.9800 .
C1W H1WB 0.9800 .
C1W H1WC 0.9800 .
C22 H22A 0.9800 .
C22 H22B 0.9800 .
C22 H22C 0.9800 .
